data_4504333
loop_
_publ_author_name
'Wang, Xian&#x2212;Wen'
'Chen, Jing-Zhong'
'Liu, Jian-Hong'

_publ_section_title
;
 Photoluminescent Zn(II) Metal&#x2212;Organic Frameworks Built from
 Tetrazole Ligand:&#x00A0; 2D Four-Connected Regular Honeycomb (4363)-net
;
_journal_issue 7
_journal_name_full 'Crystal Growth &amp; Design'
_journal_page_first 1227
_journal_paper_doi 10.1021/cg070330w
_journal_volume 7
_journal_year 2007
_chemical_formula_moiety 'C H3 N5 O Zn'
_chemical_formula_sum 'C H3 N5 O Zn'
_chemical_formula_weight 166.45
_chemical_name_systematic
; 
 ? 
;
_space_group_IT_number 57
_symmetry_cell_setting orthorhombic
_symmetry_space_group_name_Hall '-P 2c 2b'
_symmetry_space_group_name_H-M 'P b c m'
_atom_sites_solution_hydrogens geom
_atom_sites_solution_primary direct
_atom_sites_solution_secondary difmap
_audit_creation_method SHELXL-97
_cell_angle_alpha 90.00
_cell_angle_beta 90.00
_cell_angle_gamma 90.00
_cell_formula_units_Z 4
_cell_length_a 6.3449(5)
_cell_length_b 10.4301(7)
_cell_length_c 6.6211(5)
_cell_measurement_reflns_used 1200
_cell_measurement_temperature 293(2)
_cell_measurement_theta_max 27.5
_cell_measurement_theta_min 0.88
_cell_volume 438.17(6)
_computing_cell_refinement 'SAINT (Bruker, 2003)'
_computing_data_collection 'SMART (Bruker, 2003)'
_computing_data_reduction SAINT
_computing_molecular_graphics SHELXTL
_computing_publication_material SHELXTL
_computing_structure_refinement 'SHELXS-97 (Sheldrick, 1997)'
_computing_structure_solution 'SHELXS-97 (Sheldrick, 1997)'
_diffrn_ambient_temperature 293(2)
_diffrn_detector_area_resol_mean 8.35
_diffrn_measured_fraction_theta_full 0.990
_diffrn_measured_fraction_theta_max 0.990
_diffrn_measurement_device_type
;   
BRUKER SMART CCD
;
_diffrn_measurement_method '\w scans'
_diffrn_radiation_monochromator graphite
_diffrn_radiation_source 'fine-focus sealed tube'
_diffrn_radiation_type MoK\a
_diffrn_radiation_wavelength 0.71073
_diffrn_reflns_av_R_equivalents 0.0190
_diffrn_reflns_av_sigmaI/netI 0.0167
_diffrn_reflns_limit_h_max 8
_diffrn_reflns_limit_h_min -8
_diffrn_reflns_limit_k_max 12
_diffrn_reflns_limit_k_min -13
_diffrn_reflns_limit_l_max 8
_diffrn_reflns_limit_l_min -5
_diffrn_reflns_number 2437
_diffrn_reflns_theta_full 28.13
_diffrn_reflns_theta_max 28.13
_diffrn_reflns_theta_min 3.21
_diffrn_standards_decay_% negligible
_diffrn_standards_interval_count none
_diffrn_standards_number 0
_exptl_absorpt_coefficient_mu 5.481
_exptl_absorpt_correction_T_max 0.580
_exptl_absorpt_correction_T_min 0.290
_exptl_absorpt_correction_type multi-scan
_exptl_absorpt_process_details 'SADABS (Sheldrick, 1996)'
_exptl_crystal_colour colorless
_exptl_crystal_density_diffrn 2.523
_exptl_crystal_density_method 'not measured'
_exptl_crystal_description cubic
_exptl_crystal_F_000 328
_exptl_crystal_size_max 0.24
_exptl_crystal_size_mid 0.23
_exptl_crystal_size_min 0.10
_refine_diff_density_max 0.547
_refine_diff_density_min -0.265
_refine_diff_density_rms 0.093
_refine_ls_extinction_coef 0.007(2)
_refine_ls_extinction_expression Fc^*^=kFc[1+0.001xFc^2^\l^3^/sin(2\q)]^-1/4^
_refine_ls_extinction_method SHELXL
_refine_ls_goodness_of_fit_ref 1.157
_refine_ls_hydrogen_treatment constr
_refine_ls_matrix_type full
_refine_ls_number_parameters 49
_refine_ls_number_reflns 580
_refine_ls_number_restraints 0
_refine_ls_restrained_S_all 1.157
_refine_ls_R_factor_all 0.0233
_refine_ls_R_factor_gt 0.0200
_refine_ls_shift/su_max 0.000
_refine_ls_shift/su_mean 0.000
_refine_ls_structure_factor_coef Fsqd
_refine_ls_weighting_details 'calc w=1/[\s^2^(Fo^2^)+(0.0312P)^2^+0.1909P] where P=(Fo^2^+2Fc^2^)/3'
_refine_ls_weighting_scheme calc
_refine_ls_wR_factor_gt 0.0556
_refine_ls_wR_factor_ref 0.0580
_reflns_number_gt 503
_reflns_number_total 580
_reflns_threshold_expression >2sigma(I)
_cod_data_source_file cg070330wsi20070510_074500.cif
_cod_data_source_block 2
_cod_original_sg_symbol_H-M 'P bcm'
_cod_database_code 4504333

loop_
_symmetry_equiv_pos_as_xyz
'x, y, z'
'-x, -y, z+1/2'
'-x, y+1/2, -z+1/2'
'x, -y+1/2, -z'
'-x, -y, -z'
'x, y, -z-1/2'
'x, -y-1/2, z-1/2'
'-x, y-1/2, z'

loop_
_atom_site_label
_atom_site_type_symbol
_atom_site_fract_x
_atom_site_fract_y
_atom_site_fract_z
_atom_site_U_iso_or_equiv
_atom_site_adp_type
_atom_site_occupancy
_atom_site_symmetry_multiplicity
_atom_site_calc_flag
_atom_site_refinement_flags
Zn1 Zn 0.24983(4) 0.28001(3) 0.2500 0.01747(16) Uani 1 2 d S
O1 O 0.1005(3) 0.2500 0.0000 0.0241(4) Uani 1 2 d S
H1 H -0.0408 0.2500 0.0000 0.078 Uiso 1 2 d S
N1 N 0.3624(3) 0.45961(19) 0.2500 0.0203(5) Uani 1 2 d S
N2 N 0.2167(3) 0.5553(3) 0.2500 0.0286(6) Uani 1 2 d S
N3 N 0.3127(4) 0.6639(2) 0.2500 0.0275(5) Uani 1 2 d S
N4 N 0.5245(3) 0.64444(19) 0.2500 0.0217(5) Uani 1 2 d S
N5 N 0.7365(3) 0.4572(3) 0.2500 0.0347(7) Uani 1 2 d S
H5A H 0.7416 0.3748 0.2500 0.042 Uiso 1 2 calc SR
H5B H 0.8513 0.5011 0.2500 0.042 Uiso 1 2 calc SR
C1 C 0.5510(4) 0.5169(2) 0.2500 0.0189(5) Uani 1 2 d S

loop_
_atom_site_aniso_label
_atom_site_aniso_U_11
_atom_site_aniso_U_22
_atom_site_aniso_U_33
_atom_site_aniso_U_23
_atom_site_aniso_U_13
_atom_site_aniso_U_12
Zn1 0.0183(2) 0.0134(2) 0.0206(2) 0.000 0.000 0.00058(9)
O1 0.0168(9) 0.0349(9) 0.0206(10) -0.0037(8) 0.000 0.000
N1 0.0181(10) 0.0153(9) 0.0275(12) 0.000 0.000 -0.0014(8)
N2 0.0201(11) 0.0174(12) 0.0483(17) 0.000 0.000 0.0002(8)
N3 0.0204(10) 0.0148(10) 0.0473(15) 0.000 0.000 0.0003(9)
N4 0.0188(10) 0.0146(9) 0.0316(12) 0.000 0.000 -0.0001(8)
N5 0.0207(12) 0.0176(13) 0.066(2) 0.000 0.000 0.0011(8)
C1 0.0211(11) 0.0141(11) 0.0214(13) 0.000 0.000 -0.0019(9)

loop_
_atom_type_symbol
_atom_type_description
_atom_type_scat_dispersion_real
_atom_type_scat_dispersion_imag
_atom_type_scat_source
C C 0.0033 0.0016 'International Tables Vol C Tables 4.2.6.8 and 6.1.1.4'
H H 0.0000 0.0000 'International Tables Vol C Tables 4.2.6.8 and 6.1.1.4'
N N 0.0061 0.0033 'International Tables Vol C Tables 4.2.6.8 and 6.1.1.4'
O O 0.0106 0.0060 'International Tables Vol C Tables 4.2.6.8 and 6.1.1.4'
Zn Zn 0.2839 1.4301 'International Tables Vol C Tables 4.2.6.8 and 6.1.1.4'

loop_
_geom_angle_atom_site_label_1
_geom_angle_atom_site_label_2
_geom_angle_atom_site_label_3
_geom_angle
_geom_angle_site_symmetry_1
_geom_angle_site_symmetry_3
O1 Zn1 O1 117.83(8) . 6_556
O1 Zn1 N1 109.02(3) . .
O1 Zn1 N1 109.02(3) 6_556 .
O1 Zn1 N4 103.59(4) . 3_645
O1 Zn1 N4 103.59(4) 6_556 3_645
N1 Zn1 N4 113.77(8) . 3_645
Zn1 O1 Zn1 121.29(9) . 7_565
Zn1 O1 H1 119.4 . .
Zn1 O1 H1 119.4 7_565 .
C1 N1 N2 106.3(2) . .
C1 N1 Zn1 137.38(16) . .
N2 N1 Zn1 116.32(16) . .
N3 N2 N1 108.9(2) . .
N2 N3 N4 109.7(2) . .
C1 N4 N3 105.8(2) . .
C1 N4 Zn1 127.42(18) . 3_655
N3 N4 Zn1 126.77(16) . 3_655
C1 N5 H5A 120.0 . .
C1 N5 H5B 120.0 . .
H5A N5 H5B 120.0 . .
N5 C1 N1 125.6(2) . .
N5 C1 N4 125.1(2) . .
N1 C1 N4 109.3(2) . .

loop_
_geom_bond_atom_site_label_1
_geom_bond_atom_site_label_2
_geom_bond_distance
_geom_bond_site_symmetry_2
Zn1 O1 1.9328(8) .
Zn1 O1 1.9328(8) 6_556
Zn1 N1 2.005(2) .
Zn1 N4 2.013(2) 3_645
O1 Zn1 1.9328(8) 7_565
O1 H1 0.8964 .
N1 C1 1.338(3) .
N1 N2 1.360(3) .
N2 N3 1.286(4) .
N3 N4 1.359(3) .
N4 C1 1.341(3) .
N4 Zn1 2.013(2) 3_655
N5 C1 1.331(3) .
N5 H5A 0.8600 .
N5 H5B 0.8600 .
